data_7062405
loop_
_publ_author_name
'Aragoni, M. Carla'
'Arca, Massimiliano'
'Demartin, Francesco'
'Garau, Alessandra'
'Isaia, Francesco'
'Lippolis, Vito'
'Pivetta, Tiziana'

_publ_section_title
;
 A unique case of polymorphism in polyiodide networks resulting from the
 reaction of the drug methimazole and I2
;
_journal_issue 17
_journal_name_full 'New Journal of Chemistry'
_journal_page_first 8122
_journal_page_last 8130
_journal_paper_doi 10.1039/D3NJ00855J
_journal_volume 47
_journal_year 2023
_chemical_formula_sum 'C16 H22 I8 N8 S4'
_chemical_formula_weight 1469.85
_space_group_crystal_system triclinic
_space_group_IT_number 2
_space_group_name_Hall '-P 1'
_space_group_name_H-M_alt 'P -1'
_atom_sites_solution_hydrogens geom
_audit_creation_method SHELXL-2017/1
_audit_update_record
;
2023-03-22 deposited with the CCDC.	2023-04-05 downloaded from the CCDC.
;
_cell_angle_alpha 91.440(10)
_cell_angle_beta 92.780(10)
_cell_angle_gamma 102.417(10)
_cell_formula_units_Z 2
_cell_length_a 7.0461(9)
_cell_length_b 11.5109(14)
_cell_length_c 23.868(3)
_cell_measurement_reflns_used 1024
_cell_measurement_temperature 294(2)
_cell_measurement_theta_max 24.04
_cell_measurement_theta_min 2.45
_cell_volume 1887.1(4)
_computing_cell_refinement 'Bruker SAINT'
_computing_data_collection 'Bruker SAINT'
_computing_data_reduction 'Bruker SAINT'
_computing_molecular_graphics 'Diamond - Crystal Impact GbR'
_computing_structure_refinement 'SHELXL-2017/1 (Sheldrick, 2017)'
_computing_structure_solution SIR-97
_diffrn_ambient_temperature 294(2)
_diffrn_measured_fraction_theta_full 0.996
_diffrn_measured_fraction_theta_max 0.994
_diffrn_measurement_device_type 'APEX II CCD diffractometer'
_diffrn_measurement_method 'omega scan'
_diffrn_radiation_type MoK\a
_diffrn_radiation_wavelength 0.71073
_diffrn_reflns_av_R_equivalents 0.0406
_diffrn_reflns_av_unetI/netI 0.0538
_diffrn_reflns_Laue_measured_fraction_full 0.996
_diffrn_reflns_Laue_measured_fraction_max 0.994
_diffrn_reflns_limit_h_max 8
_diffrn_reflns_limit_h_min -8
_diffrn_reflns_limit_k_max 14
_diffrn_reflns_limit_k_min -14
_diffrn_reflns_limit_l_max 29
_diffrn_reflns_limit_l_min -29
_diffrn_reflns_number 17105
_diffrn_reflns_point_group_measured_fraction_full 0.996
_diffrn_reflns_point_group_measured_fraction_max 0.994
_diffrn_reflns_theta_full 25.242
_diffrn_reflns_theta_max 26.069
_diffrn_reflns_theta_min 1.710
_diffrn_source 'Fine-focus sealed tube'
_exptl_absorpt_coefficient_mu 6.817
_exptl_absorpt_correction_T_max 1.000
_exptl_absorpt_correction_T_min 0.513
_exptl_absorpt_correction_type empirical
_exptl_absorpt_process_details SADABS
_exptl_crystal_colour black
_exptl_crystal_density_diffrn 2.587
_exptl_crystal_description pseudoprism
_exptl_crystal_F_000 1324
_exptl_crystal_size_max 0.15
_exptl_crystal_size_mid 0.09
_exptl_crystal_size_min 0.04
_exptl_transmission_factor_max 1.000
_exptl_transmission_factor_min 0.513
_refine_diff_density_max 1.177
_refine_diff_density_min -1.066
_refine_diff_density_rms 0.146
_refine_ls_extinction_method none
_refine_ls_goodness_of_fit_ref 0.902
_refine_ls_hydrogen_treatment constr
_refine_ls_matrix_type full
_refine_ls_number_parameters 325
_refine_ls_number_reflns 7423
_refine_ls_number_restraints 0
_refine_ls_restrained_S_all 0.902
_refine_ls_R_factor_all 0.0667
_refine_ls_R_factor_gt 0.0388
_refine_ls_shift/su_max 0.001
_refine_ls_shift/su_mean 0.000
_refine_ls_structure_factor_coef Fsqd
_refine_ls_weighting_details 'w=1/[\s^2^(Fo^2^)+(0.0481P)^2^] where P=(Fo^2^+2Fc^2^)/3'
_refine_ls_weighting_scheme calc
_refine_ls_wR_factor_gt 0.0886
_refine_ls_wR_factor_ref 0.0955
_reflns_Friedel_coverage 0.000
_reflns_number_gt 4776
_reflns_number_total 7423
_reflns_threshold_expression 'I > 2\s(I)'
_cod_data_source_file d3nj00855j2.cif
_cod_data_source_block '[2(C4H5N2S-SN2C4H6)]I3I5'
_cod_depositor_comments 'Adding full bibliography for 7062405.cif.'
_cod_database_code 7062405
_shelx_shelxl_version_number 2017/1
_shelx_space_group_comment
;
The symmetry employed for this shelxl refinement is uniquely defined
by the following loop, which should always be used as a source of
symmetry information in preference to the above space-group names.
They are only intended as comments.
;

loop_
_space_group_symop_operation_xyz
'x, y, z'
'-x, -y, -z'

loop_
_atom_site_label
_atom_site_type_symbol
_atom_site_fract_x
_atom_site_fract_y
_atom_site_fract_z
_atom_site_U_iso_or_equiv
_atom_site_adp_type
_atom_site_occupancy
_atom_site_site_symmetry_order
_atom_site_calc_flag
_atom_site_refinement_flags_posn
_atom_site_refinement_flags_adp
_atom_site_refinement_flags_occupancy
_atom_site_disorder_assembly
_atom_site_disorder_group
I1 I 0.12010(8) 0.56315(5) 0.40471(2) 0.06528(16) Uani 1 1 d . . . . .
I2 I -0.08899(7) 0.74245(4) 0.44545(2) 0.05310(14) Uani 1 1 d . . . . .
I3 I -0.30039(9) 0.91528(5) 0.48579(3) 0.07990(19) Uani 1 1 d . . . . .
I4 I 0.82683(10) 0.58495(6) 0.01902(3) 0.0825(2) Uani 1 1 d . . . . .
I5 I 0.59723(8) 0.75144(5) 0.03563(2) 0.06425(16) Uani 1 1 d . . . . .
I6 I 0.31983(9) 0.92510(5) 0.05243(2) 0.06731(17) Uani 1 1 d . . . . .
I7 I 0.13644(7) 0.81076(4) 0.15494(2) 0.05137(14) Uani 1 1 d . . . . .
I8 I -0.00474(9) 0.71515(6) 0.25658(3) 0.07816(19) Uani 1 1 d . . . . .
S11 S 0.3970(3) 1.04640(17) 0.78918(8) 0.0529(5) Uani 1 1 d . . . . .
S12 S 0.3715(3) 0.52166(16) 0.67746(7) 0.0539(5) Uani 1 1 d . . . . .
S21 S 0.1120(3) 0.95402(18) 0.76899(8) 0.0537(5) Uani 1 1 d . . . . .
S22 S 0.6491(3) 0.59058(18) 0.71464(7) 0.0526(5) Uani 1 1 d . . . . .
N11 N 0.6007(8) 0.9295(5) 0.7207(2) 0.0526(15) Uani 1 1 d . . . . .
H11 H 0.605295 0.873426 0.743538 0.063 Uiso 1 1 calc R U . . .
N12 N 0.2191(8) 0.7194(6) 0.6632(2) 0.0543(16) Uani 1 1 d . . . . .
H12 H 0.178317 0.719567 0.696598 0.065 Uiso 1 1 calc R U . . .
N21 N 0.5390(8) 1.0865(5) 0.6844(3) 0.0539(15) Uani 1 1 d . . . . .
N22 N 0.3516(8) 0.6706(5) 0.5895(2) 0.0469(14) Uani 1 1 d . . . . .
N31 N 0.1058(8) 0.7169(6) 0.7703(2) 0.0524(15) Uani 1 1 d . . . . .
N32 N 0.6006(8) 0.7553(5) 0.7938(2) 0.0514(15) Uani 1 1 d . . . . .
N41 N 0.0781(8) 0.7950(6) 0.8535(2) 0.0531(15) Uani 1 1 d . . . . .
N42 N 0.5678(8) 0.5727(5) 0.8258(2) 0.0518(15) Uani 1 1 d . . . . .
C11 C 0.5152(9) 1.0190(6) 0.7296(3) 0.0429(16) Uani 1 1 d . . . . .
C12 C 0.3175(9) 0.6443(6) 0.6431(3) 0.0402(15) Uani 1 1 d . . . . .
C21 C 0.6437(11) 1.0393(8) 0.6474(3) 0.065(2) Uani 1 1 d . . . . .
H21 H 0.682842 1.069515 0.612987 0.079 Uiso 1 1 calc R U . . .
C22 C 0.2740(11) 0.7662(7) 0.5769(3) 0.060(2) Uani 1 1 d . . . . .
H22 H 0.277389 0.803380 0.542674 0.072 Uiso 1 1 calc R U . . .
C31 C 0.6799(10) 0.9397(8) 0.6702(3) 0.063(2) Uani 1 1 d . . . . .
H31 H 0.747379 0.887475 0.654087 0.075 Uiso 1 1 calc R U . . .
C32 C 0.1920(10) 0.7964(7) 0.6231(4) 0.062(2) Uani 1 1 d . . . . .
H32 H 0.128206 0.858775 0.626946 0.074 Uiso 1 1 calc R U . . .
C41 C 0.4690(13) 1.1959(8) 0.6768(4) 0.081(3) Uani 1 1 d . . . . .
H41A H 0.329619 1.177075 0.671641 0.098 Uiso 1 1 calc R U . . .
H41B H 0.523968 1.234866 0.644379 0.098 Uiso 1 1 calc R U . . .
H41C H 0.507284 1.247827 0.709394 0.098 Uiso 1 1 calc R U . . .
C42 C 0.4537(12) 0.6037(8) 0.5509(3) 0.072(2) Uani 1 1 d . . . . .
H42A H 0.498054 0.542394 0.570912 0.086 Uiso 1 1 calc R U . . .
H42B H 0.563098 0.657336 0.536691 0.086 Uiso 1 1 calc R U . . .
H42C H 0.365501 0.568294 0.520143 0.086 Uiso 1 1 calc R U . . .
C51 C 0.1044(9) 0.8159(6) 0.7989(3) 0.0437(16) Uani 1 1 d . . . . .
C52 C 0.5995(9) 0.6433(6) 0.7809(3) 0.0437(16) Uani 1 1 d . . . . .
C61 C 0.0801(11) 0.6300(8) 0.8083(4) 0.067(2) Uani 1 1 d . . . . .
H61 H 0.073048 0.549672 0.800213 0.080 Uiso 1 1 calc R U . . .
C62 C 0.5701(10) 0.7577(8) 0.8497(3) 0.063(2) Uani 1 1 d . . . . .
H62 H 0.564199 0.825266 0.871165 0.076 Uiso 1 1 calc R U . . .
C71 C 0.0664(10) 0.6781(8) 0.8593(4) 0.062(2) Uani 1 1 d . . . . .
H71 H 0.051493 0.637745 0.892651 0.075 Uiso 1 1 calc R U . . .
C72 C 0.5500(11) 0.6478(9) 0.8690(3) 0.065(2) Uani 1 1 d . . . . .
H72 H 0.527665 0.626480 0.905779 0.077 Uiso 1 1 calc R U . . .
C81 C 0.0736(13) 0.8829(8) 0.8993(3) 0.080(3) Uani 1 1 d . . . . .
H81A H 0.048540 0.842550 0.933777 0.095 Uiso 1 1 calc R U . . .
H81B H -0.027561 0.924773 0.890628 0.095 Uiso 1 1 calc R U . . .
H81C H 0.196724 0.938457 0.903269 0.095 Uiso 1 1 calc R U . . .
C82 C 0.5586(14) 0.4458(8) 0.8273(4) 0.083(3) Uani 1 1 d . . . . .
H82A H 0.686343 0.430889 0.823471 0.099 Uiso 1 1 calc R U . . .
H82B H 0.472732 0.405625 0.797069 0.099 Uiso 1 1 calc R U . . .
H82C H 0.510629 0.416769 0.862449 0.099 Uiso 1 1 calc R U . . .

loop_
_atom_site_aniso_label
_atom_site_aniso_U_11
_atom_site_aniso_U_22
_atom_site_aniso_U_33
_atom_site_aniso_U_23
_atom_site_aniso_U_13
_atom_site_aniso_U_12
I1 0.0607(3) 0.0677(4) 0.0714(4) -0.0046(3) 0.0053(3) 0.0232(3)
I2 0.0535(3) 0.0510(3) 0.0536(3) 0.0002(2) 0.0017(2) 0.0091(2)
I3 0.0823(4) 0.0585(4) 0.1037(5) -0.0073(3) 0.0211(3) 0.0235(3)
I4 0.1008(5) 0.0726(4) 0.0805(4) 0.0025(3) 0.0100(3) 0.0316(3)
I5 0.0884(4) 0.0520(3) 0.0499(3) 0.0027(2) 0.0094(3) 0.0086(3)
I6 0.0935(4) 0.0651(4) 0.0487(3) 0.0057(2) 0.0181(3) 0.0256(3)
I7 0.0518(3) 0.0476(3) 0.0557(3) -0.0062(2) 0.0012(2) 0.0143(2)
I8 0.0868(4) 0.0683(4) 0.0762(4) 0.0127(3) 0.0280(3) 0.0036(3)
S11 0.0528(11) 0.0512(12) 0.0526(11) -0.0061(9) 0.0040(8) 0.0072(9)
S12 0.0717(13) 0.0435(11) 0.0430(10) 0.0009(8) 0.0022(9) 0.0049(9)
S21 0.0404(10) 0.0657(13) 0.0580(12) -0.0002(9) 0.0043(8) 0.0180(9)
S22 0.0571(12) 0.0645(13) 0.0422(10) -0.0015(9) 0.0077(8) 0.0260(9)
N11 0.048(4) 0.049(4) 0.061(4) 0.001(3) 0.004(3) 0.011(3)
N12 0.055(4) 0.065(4) 0.044(3) -0.007(3) 0.008(3) 0.016(3)
N21 0.050(4) 0.053(4) 0.058(4) 0.005(3) 0.005(3) 0.010(3)
N22 0.048(3) 0.055(4) 0.039(3) -0.005(3) 0.001(3) 0.016(3)
N31 0.043(3) 0.056(4) 0.058(4) -0.009(3) 0.010(3) 0.008(3)
N32 0.051(4) 0.050(4) 0.054(4) -0.011(3) -0.002(3) 0.014(3)
N41 0.044(4) 0.069(5) 0.046(4) -0.008(3) 0.007(3) 0.011(3)
N42 0.057(4) 0.057(4) 0.045(4) 0.004(3) 0.005(3) 0.018(3)
C11 0.042(4) 0.040(4) 0.045(4) -0.006(3) -0.001(3) 0.007(3)
C12 0.037(4) 0.048(4) 0.034(4) -0.007(3) -0.002(3) 0.007(3)
C21 0.049(5) 0.084(7) 0.060(5) 0.009(5) 0.014(4) 0.005(4)
C22 0.061(5) 0.073(6) 0.049(5) 0.012(4) -0.007(4) 0.020(4)
C31 0.049(5) 0.074(6) 0.064(5) -0.014(4) 0.006(4) 0.011(4)
C32 0.046(5) 0.064(6) 0.080(6) -0.005(5) -0.001(4) 0.023(4)
C41 0.087(7) 0.080(7) 0.083(6) 0.026(5) 0.015(5) 0.025(5)
C42 0.088(6) 0.092(7) 0.046(5) 0.011(4) 0.025(4) 0.035(5)
C51 0.030(4) 0.054(5) 0.047(4) -0.006(3) 0.007(3) 0.009(3)
C52 0.043(4) 0.052(5) 0.039(4) 0.003(3) 0.003(3) 0.016(3)
C61 0.052(5) 0.052(5) 0.093(7) -0.012(5) 0.009(4) 0.007(4)
C62 0.052(5) 0.073(6) 0.067(6) -0.029(5) -0.009(4) 0.025(4)
C71 0.042(4) 0.075(6) 0.070(6) 0.009(5) 0.012(4) 0.011(4)
C72 0.054(5) 0.105(8) 0.041(4) 0.000(5) 0.004(3) 0.029(5)
C81 0.080(6) 0.107(8) 0.049(5) -0.008(5) 0.002(4) 0.014(5)
C82 0.116(8) 0.061(6) 0.076(6) 0.024(5) 0.011(5) 0.028(5)

loop_
_atom_type_symbol
_atom_type_description
_atom_type_scat_dispersion_real
_atom_type_scat_dispersion_imag
_atom_type_scat_source
I I -0.4742 1.8119 'International Tables Vol C Tables 4.2.6.8 and 6.1.1.4'
S S 0.1246 0.1234 'International Tables Vol C Tables 4.2.6.8 and 6.1.1.4'
N N 0.0061 0.0033 'International Tables Vol C Tables 4.2.6.8 and 6.1.1.4'
C C 0.0033 0.0016 'International Tables Vol C Tables 4.2.6.8 and 6.1.1.4'
H H 0.0000 0.0000 'International Tables Vol C Tables 4.2.6.8 and 6.1.1.4'

loop_
_geom_angle_atom_site_label_1
_geom_angle_atom_site_label_2
_geom_angle_atom_site_label_3
_geom_angle
_geom_angle_site_symmetry_1
_geom_angle_site_symmetry_3
_geom_angle_publ_flag
I3 I2 I1 178.98(2) . . ?
I4 I5 I6 176.63(3) . . ?
I7 I6 I5 96.26(2) . . ?
I8 I7 I6 174.79(2) . . ?
C11 S11 S21 102.0(2) . . ?
C12 S12 S22 102.6(2) . . ?
C51 S21 S11 103.0(2) . . ?
C52 S22 S12 103.0(2) . . ?
C11 N11 C31 109.3(6) . . ?
C12 N12 C32 109.3(6) . . ?
C11 N21 C21 109.3(7) . . ?
C11 N21 C41 125.7(6) . . ?
C21 N21 C41 125.0(7) . . ?
C12 N22 C22 108.3(6) . . ?
C12 N22 C42 125.0(6) . . ?
C22 N22 C42 126.7(6) . . ?
C51 N31 C61 105.5(6) . . ?
C52 N32 C62 104.9(6) . . ?
C71 N41 C51 106.5(6) . . ?
C71 N41 C81 125.9(7) . . ?
C51 N41 C81 127.5(7) . . ?
C72 N42 C52 104.6(6) . . ?
C72 N42 C82 127.7(7) . . ?
C52 N42 C82 127.7(6) . . ?
N11 C11 N21 107.3(6) . . ?
N11 C11 S11 126.5(5) . . ?
N21 C11 S11 126.1(6) . . ?
N12 C12 N22 107.9(6) . . ?
N12 C12 S12 126.0(5) . . ?
N22 C12 S12 125.7(5) . . ?
C31 C21 N21 106.3(7) . . ?
C32 C22 N22 107.0(7) . . ?
C21 C31 N11 107.7(7) . . ?
C22 C32 N12 107.4(7) . . ?
N31 C51 N41 111.1(6) . . ?
N31 C51 S21 124.5(5) . . ?
N41 C51 S21 124.2(6) . . ?
N32 C52 N42 112.5(6) . . ?
N32 C52 S22 124.5(5) . . ?
N42 C52 S22 122.9(6) . . ?
C71 C61 N31 109.3(7) . . ?
C72 C62 N32 109.5(7) . . ?
N41 C71 C61 107.5(7) . . ?
C62 C72 N42 108.6(7) . . ?

loop_
_geom_bond_atom_site_label_1
_geom_bond_atom_site_label_2
_geom_bond_distance
_geom_bond_site_symmetry_2
_geom_bond_publ_flag
I1 I2 2.9532(8) . ?
I2 I3 2.9019(8) . ?
I4 I5 2.7936(9) . ?
I5 I6 3.1134(9) . ?
I6 I7 3.0207(8) . ?
I7 I8 2.8255(8) . ?
S11 C11 1.739(7) . ?
S11 S21 2.088(3) . ?
S12 C12 1.752(7) . ?
S12 S22 2.091(3) . ?
S21 C51 1.750(7) . ?
S22 C52 1.758(7) . ?
N11 C11 1.317(8) . ?
N11 C31 1.350(9) . ?
N12 C12 1.314(8) . ?
N12 C32 1.355(9) . ?
N21 C11 1.341(8) . ?
N21 C21 1.354(10) . ?
N21 C41 1.461(10) . ?
N22 C12 1.342(8) . ?
N22 C22 1.364(9) . ?
N22 C42 1.493(9) . ?
N31 C51 1.317(8) . ?
N31 C61 1.357(10) . ?
N32 C52 1.316(9) . ?
N32 C62 1.362(9) . ?
N41 C71 1.341(10) . ?
N41 C51 1.346(8) . ?
N41 C81 1.476(10) . ?
N42 C72 1.356(9) . ?
N42 C52 1.359(8) . ?
N42 C82 1.450(10) . ?
C21 C31 1.350(11) . ?
C22 C32 1.343(10) . ?
C61 C71 1.342(11) . ?
C62 C72 1.338(11) . ?
